data_2235840
loop_
_publ_author_name
'Fun, Hoong-Kun'
'Chia, Tze Shyang'
'Al-Rashood, Khalid A.'
'Abdel-Aziz, Hatem A.'

_publ_section_title
;
 (<i>Z</i>)-1-(4-Methylphenyl)-2-(phenylsulfonyl)ethanone oxime
;
_journal_coeditor_code HB6884
_journal_issue 8
_journal_name_full 'Acta Crystallographica Section E'
_journal_page_first o2369
_journal_paper_doi 10.1107/S1600536812030346
_journal_volume 68
_journal_year 2012
_chemical_formula_iupac 'C15 H15 N O3 S'
_chemical_formula_moiety 'C15 H15 N O3 S'
_chemical_formula_sum 'C15 H15 N O3 S'
_chemical_formula_weight 289.34
_chemical_name_systematic
;
(<i>Z</i>)-1-(4-Methylphenyl)-2-(phenylsulfonyl)ethanone oxime
;
_space_group_IT_number 14
_symmetry_cell_setting monoclinic
_symmetry_space_group_name_Hall '-P 2ybc'
_symmetry_space_group_name_H-M 'P 1 21/c 1'
_atom_sites_solution_hydrogens geom
_atom_sites_solution_primary direct
_atom_sites_solution_secondary difmap
_audit_creation_method SHELXL97
_cell_angle_alpha 90.00
_cell_angle_beta 103.782(2)
_cell_angle_gamma 90.00
_cell_formula_units_Z 4
_cell_length_a 5.2305(3)
_cell_length_b 17.6073(11)
_cell_length_c 15.6578(10)
_cell_measurement_reflns_used 5520
_cell_measurement_temperature 100.0(10)
_cell_measurement_theta_max 30.74
_cell_measurement_theta_min 2.31
_cell_volume 1400.49(15)
_computing_cell_refinement 'SAINT (Bruker, 2009)'
_computing_data_collection 'APEX2 (Bruker, 2009)'
_computing_data_reduction 'SAINT (Bruker, 2009)'
_computing_molecular_graphics 'SHELXTL (Sheldrick, 2008)'
_computing_publication_material
;
SHELXTL (Sheldrick, 2008) and PLATON (Spek, 2009)
;
_computing_structure_refinement 'SHELXTL (Sheldrick, 2008)'
_computing_structure_solution 'SHELXTL (Sheldrick, 2008)'
_diffrn_ambient_temperature 100.0(10)
_diffrn_measured_fraction_theta_full 0.990
_diffrn_measured_fraction_theta_max 0.990
_diffrn_measurement_device_type 'Bruker APEX DUO CCD'
_diffrn_measurement_method '\f and \w'
_diffrn_radiation_monochromator graphite
_diffrn_radiation_source 'fine-focus sealed tube'
_diffrn_radiation_type MoK\a
_diffrn_radiation_wavelength 0.71073
_diffrn_reflns_av_R_equivalents 0.0297
_diffrn_reflns_av_sigmaI/netI 0.0297
_diffrn_reflns_limit_h_max 7
_diffrn_reflns_limit_h_min -7
_diffrn_reflns_limit_k_max 25
_diffrn_reflns_limit_k_min -21
_diffrn_reflns_limit_l_max 22
_diffrn_reflns_limit_l_min -16
_diffrn_reflns_number 16727
_diffrn_reflns_theta_full 30.80
_diffrn_reflns_theta_max 30.80
_diffrn_reflns_theta_min 1.77
_diffrn_standards_number 0
_exptl_absorpt_coefficient_mu 0.237
_exptl_absorpt_correction_T_max 0.9850
_exptl_absorpt_correction_T_min 0.9335
_exptl_absorpt_correction_type multi-scan
_exptl_absorpt_process_details '(SADABS; Bruker, 2009)'
_exptl_crystal_colour yellow
_exptl_crystal_density_diffrn 1.372
_exptl_crystal_density_method 'not measured'
_exptl_crystal_description needle
_exptl_crystal_F_000 608
_exptl_crystal_size_max 0.29
_exptl_crystal_size_mid 0.09
_exptl_crystal_size_min 0.06
_refine_diff_density_max 0.419
_refine_diff_density_min -0.331
_refine_ls_extinction_method none
_refine_ls_goodness_of_fit_ref 1.031
_refine_ls_hydrogen_treatment mixed
_refine_ls_matrix_type full
_refine_ls_number_parameters 186
_refine_ls_number_reflns 4349
_refine_ls_number_restraints 0
_refine_ls_restrained_S_all 1.031
_refine_ls_R_factor_all 0.0488
_refine_ls_R_factor_gt 0.0368
_refine_ls_shift/su_max 0.001
_refine_ls_shift/su_mean 0.000
_refine_ls_structure_factor_coef Fsqd
_refine_ls_weighting_details 'calc w = 1/[\s^2^(Fo^2^)+(0.0504P)^2^+0.6281P] where P=(Fo^2^+2Fc^2^)/3'
_refine_ls_weighting_scheme calc
_refine_ls_wR_factor_gt 0.0954
_refine_ls_wR_factor_ref 0.1046
_reflns_number_gt 3578
_reflns_number_total 4349
_reflns_threshold_expression I>2\s(I)
_cod_data_source_file hb6884.cif
_cod_data_source_block I
_cod_original_sg_symbol_H-M 'P 21/c'
_cod_database_code 2235840
_cod_database_fobs_code 2235840

loop_
_symmetry_equiv_pos_as_xyz
'x, y, z'
'-x, y+1/2, -z+1/2'
'-x, -y, -z'
'x, -y-1/2, z-1/2'

loop_
_atom_site_type_symbol
_atom_site_label
_atom_site_fract_x
_atom_site_fract_y
_atom_site_fract_z
_atom_site_U_iso_or_equiv
_atom_site_adp_type
_atom_site_calc_flag
_atom_site_refinement_flags
_atom_site_occupancy
_atom_site_symmetry_multiplicity
S S1 0.56144(5) 0.782145(17) 0.384686(18) 0.01353(8) Uani d . 1 1
O O1 0.83354(16) 0.79802(6) 0.38609(6) 0.01848(19) Uani d . 1 1
O O2 0.50126(19) 0.71628(5) 0.43065(6) 0.0208(2) Uani d . 1 1
O O3 0.86263(19) 0.92446(6) 0.52121(6) 0.0218(2) Uani d . 1 1
N N1 0.7376(2) 0.96756(6) 0.44763(7) 0.0177(2) Uani d . 1 1
C C1 0.4951(3) 0.81035(9) 0.20998(9) 0.0239(3) Uani d . 1 1
H H1A 0.6457 0.8401 0.2263 0.029 Uiso calc R 1 1
C C2 0.3699(3) 0.80091(11) 0.12183(9) 0.0319(3) Uani d . 1 1
H H2A 0.4350 0.8249 0.0785 0.038 Uiso calc R 1 1
C C3 0.1472(3) 0.75546(11) 0.09865(10) 0.0329(4) Uani d . 1 1
H H3A 0.0655 0.7485 0.0396 0.039 Uiso calc R 1 1
C C4 0.0457(3) 0.72046(10) 0.16220(10) 0.0303(3) Uani d . 1 1
H H4A -0.1042 0.6905 0.1456 0.036 Uiso calc R 1 1
C C5 0.1662(2) 0.72973(8) 0.25099(9) 0.0214(3) Uani d . 1 1
H H5A 0.0981 0.7066 0.2942 0.026 Uiso calc R 1 1
C C6 0.3915(2) 0.77457(7) 0.27336(8) 0.0164(2) Uani d . 1 1
C C7 0.4295(2) 0.86214(7) 0.43094(8) 0.0154(2) Uani d . 1 1
H H7A 0.2388 0.8605 0.4130 0.018 Uiso calc R 1 1
H H7B 0.4803 0.8586 0.4946 0.018 Uiso calc R 1 1
C C8 0.5234(2) 0.93671(7) 0.40293(8) 0.0153(2) Uani d . 1 1
C C9 0.3773(2) 0.97524(7) 0.32203(8) 0.0168(2) Uani d . 1 1
C C10 0.4854(3) 1.03660(9) 0.28673(11) 0.0303(3) Uani d . 1 1
H H10A 0.6487 1.0555 0.3160 0.036 Uiso calc R 1 1
C C11 0.3522(3) 1.06969(10) 0.20849(11) 0.0349(4) Uani d . 1 1
H H11A 0.4286 1.1106 0.1863 0.042 Uiso calc R 1 1
C C12 0.1092(3) 1.04366(8) 0.16238(9) 0.0255(3) Uani d . 1 1
C C13 0.0000(3) 0.98351(10) 0.19822(11) 0.0325(3) Uani d . 1 1
H H13A -0.1644 0.9652 0.1690 0.039 Uiso calc R 1 1
C C14 0.1302(3) 0.94978(9) 0.27687(10) 0.0283(3) Uani d . 1 1
H H14A 0.0512 0.9097 0.2996 0.034 Uiso calc R 1 1
C C15 -0.0305(4) 1.07962(10) 0.07609(11) 0.0353(4) Uani d . 1 1
H H15A 0.0951 1.0911 0.0422 0.053 Uiso calc R 1 1
H H15B -0.1154 1.1256 0.0875 0.053 Uiso calc R 1 1
H H15C -0.1600 1.0450 0.0439 0.053 Uiso calc R 1 1
H H1O3 1.021(4) 0.9523(12) 0.5474(13) 0.040(5) Uiso d . 1 1

loop_
_atom_site_aniso_label
_atom_site_aniso_U_11
_atom_site_aniso_U_22
_atom_site_aniso_U_33
_atom_site_aniso_U_12
_atom_site_aniso_U_13
_atom_site_aniso_U_23
S1 0.01289(12) 0.01713(15) 0.00974(13) -0.00179(9) 0.00102(9) -0.00080(10)
O1 0.0124(3) 0.0265(5) 0.0157(4) -0.0008(3) 0.0017(3) -0.0018(4)
O2 0.0274(5) 0.0191(5) 0.0158(4) -0.0032(4) 0.0050(3) 0.0019(4)
O3 0.0217(4) 0.0216(5) 0.0176(5) -0.0041(4) -0.0045(3) 0.0019(4)
N1 0.0169(4) 0.0175(5) 0.0162(5) -0.0011(4) -0.0014(4) -0.0007(4)
C1 0.0232(6) 0.0341(8) 0.0139(6) -0.0006(5) 0.0036(5) -0.0002(5)
C2 0.0334(7) 0.0499(10) 0.0114(6) 0.0084(7) 0.0033(5) 0.0008(6)
C3 0.0275(6) 0.0521(10) 0.0142(6) 0.0124(7) -0.0047(5) -0.0123(7)
C4 0.0181(6) 0.0409(9) 0.0274(8) 0.0022(5) -0.0037(5) -0.0171(7)
C5 0.0159(5) 0.0267(7) 0.0206(6) -0.0008(5) 0.0019(4) -0.0079(5)
C6 0.0148(5) 0.0219(6) 0.0113(5) 0.0005(4) 0.0005(4) -0.0032(5)
C7 0.0143(4) 0.0191(6) 0.0128(5) -0.0023(4) 0.0033(4) -0.0019(4)
C8 0.0140(5) 0.0163(6) 0.0150(5) -0.0008(4) 0.0025(4) -0.0029(4)
C9 0.0170(5) 0.0163(6) 0.0161(6) 0.0015(4) 0.0018(4) -0.0025(5)
C10 0.0296(7) 0.0260(8) 0.0290(8) -0.0092(6) -0.0057(6) 0.0067(6)
C11 0.0402(8) 0.0265(8) 0.0327(8) -0.0056(6) -0.0021(6) 0.0115(7)
C12 0.0322(7) 0.0206(7) 0.0201(6) 0.0107(5) -0.0008(5) -0.0014(5)
C13 0.0256(6) 0.0333(8) 0.0303(8) 0.0002(6) -0.0099(5) 0.0050(7)
C14 0.0209(6) 0.0286(8) 0.0299(8) -0.0052(5) -0.0047(5) 0.0072(6)
C15 0.0474(9) 0.0279(8) 0.0243(8) 0.0146(7) -0.0037(6) 0.0014(6)

loop_
_atom_type_symbol
_atom_type_description
_atom_type_scat_dispersion_real
_atom_type_scat_dispersion_imag
_atom_type_scat_source
C C 0.0033 0.0016 'International Tables Vol C Tables 4.2.6.8 and 6.1.1.4'
H H 0.0000 0.0000 'International Tables Vol C Tables 4.2.6.8 and 6.1.1.4'
N N 0.0061 0.0033 'International Tables Vol C Tables 4.2.6.8 and 6.1.1.4'
O O 0.0106 0.0060 'International Tables Vol C Tables 4.2.6.8 and 6.1.1.4'
S S 0.1246 0.1234 'International Tables Vol C Tables 4.2.6.8 and 6.1.1.4'

loop_
_geom_angle_atom_site_label_1
_geom_angle_atom_site_label_2
_geom_angle_atom_site_label_3
_geom_angle
O2 S1 O1 118.71(6)
O2 S1 C6 108.34(6)
O1 S1 C6 107.00(6)
O2 S1 C7 106.24(6)
O1 S1 C7 108.29(6)
C6 S1 C7 107.85(6)
N1 O3 H1O3 105.0(12)
C8 N1 O3 113.06(11)
C2 C1 C6 118.90(14)
C2 C1 H1A 120.6
C6 C1 H1A 120.6
C3 C2 C1 119.75(15)
C3 C2 H2A 120.1
C1 C2 H2A 120.1
C4 C3 C2 120.79(13)
C4 C3 H3A 119.6
C2 C3 H3A 119.6
C3 C4 C5 120.48(14)
C3 C4 H4A 119.8
C5 C4 H4A 119.8
C6 C5 C4 118.19(14)
C6 C5 H5A 120.9
C4 C5 H5A 120.9
C1 C6 C5 121.87(12)
C1 C6 S1 118.76(10)
C5 C6 S1 119.27(10)
C8 C7 S1 112.57(8)
C8 C7 H7A 109.1
S1 C7 H7A 109.1
C8 C7 H7B 109.1
S1 C7 H7B 109.1
H7A C7 H7B 107.8
N1 C8 C9 118.42(12)
N1 C8 C7 120.73(11)
C9 C8 C7 120.82(10)
C14 C9 C10 117.63(12)
C14 C9 C8 121.03(12)
C10 C9 C8 121.31(11)
C11 C10 C9 120.72(13)
C11 C10 H10A 119.6
C9 C10 H10A 119.6
C12 C11 C10 121.92(15)
C12 C11 H11A 119.0
C10 C11 H11A 119.0
C11 C12 C13 117.32(13)
C11 C12 C15 121.08(15)
C13 C12 C15 121.60(14)
C12 C13 C14 121.57(14)
C12 C13 H13A 119.2
C14 C13 H13A 119.2
C13 C14 C9 120.81(14)
C13 C14 H14A 119.6
C9 C14 H14A 119.6
C12 C15 H15A 109.5
C12 C15 H15B 109.5
H15A C15 H15B 109.5
C12 C15 H15C 109.5
H15A C15 H15C 109.5
H15B C15 H15C 109.5

loop_
_geom_bond_atom_site_label_1
_geom_bond_atom_site_label_2
_geom_bond_distance
S1 O2 1.4386(10)
S1 O1 1.4454(9)
S1 C6 1.7630(12)
S1 C7 1.7951(13)
O3 N1 1.4042(14)
O3 H1O3 0.96(2)
N1 C8 1.2910(15)
C1 C2 1.3896(19)
C1 C6 1.3898(18)
C1 H1A 0.9300
C2 C3 1.388(2)
C2 H2A 0.9300
C3 C4 1.380(2)
C3 H3A 0.9300
C4 C5 1.3925(19)
C4 H4A 0.9300
C5 C6 1.3918(17)
C5 H5A 0.9300
C7 C8 1.5034(17)
C7 H7A 0.9700
C7 H7B 0.9700
C8 C9 1.4791(17)
C9 C14 1.3913(17)
C9 C10 1.393(2)
C10 C11 1.385(2)
C10 H10A 0.9300
C11 C12 1.382(2)
C11 H11A 0.9300
C12 C13 1.384(2)
C12 C15 1.513(2)
C13 C14 1.390(2)
C13 H13A 0.9300
C14 H14A 0.9300
C15 H15A 0.9600
C15 H15B 0.9600
C15 H15C 0.9600

loop_
_geom_hbond_atom_site_label_D
_geom_hbond_atom_site_label_H
_geom_hbond_atom_site_label_A
_geom_hbond_site_symmetry_A
_geom_hbond_distance_DH
_geom_hbond_distance_HA
_geom_hbond_distance_DA
_geom_hbond_angle_DHA
_geom_hbond_publ_flag
O3 H1O3 N1 3_776 0.97(2) 1.88(2) 2.7819(15) 153.8(18) yes
C2 H2A O2 4_575 0.93 2.53 3.2413(18) 134 yes
C3 H3A O1 4_475 0.93 2.56 3.4720(17) 169 yes
C7 H7A O1 1_455 0.97 2.34 3.2313(14) 153 yes
C15 H15B O2 2_555 0.96 2.54 3.426(2) 154 yes

loop_
_geom_torsion_atom_site_label_1
_geom_torsion_atom_site_label_2
_geom_torsion_atom_site_label_3
_geom_torsion_atom_site_label_4
_geom_torsion
C6 C1 C2 C3 -0.8(2)
C1 C2 C3 C4 1.1(2)
C2 C3 C4 C5 -0.4(2)
C3 C4 C5 C6 -0.5(2)
C2 C1 C6 C5 -0.1(2)
C2 C1 C6 S1 176.35(12)
C4 C5 C6 C1 0.7(2)
C4 C5 C6 S1 -175.68(11)
O2 S1 C6 C1 -152.81(11)
O1 S1 C6 C1 -23.72(13)
C7 S1 C6 C1 92.59(11)
O2 S1 C6 C5 23.70(12)
O1 S1 C6 C5 152.79(10)
C7 S1 C6 C5 -90.91(11)
O2 S1 C7 C8 168.32(8)
O1 S1 C7 C8 39.77(10)
C6 S1 C7 C8 -75.70(9)
O3 N1 C8 C9 -178.02(10)
O3 N1 C8 C7 0.08(16)
S1 C7 C8 N1 -88.95(13)
S1 C7 C8 C9 89.10(12)
N1 C8 C9 C14 -172.31(13)
C7 C8 C9 C14 9.59(19)
N1 C8 C9 C10 9.84(19)
C7 C8 C9 C10 -168.25(13)
C14 C9 C10 C11 -1.3(2)
C8 C9 C10 C11 176.65(15)
C9 C10 C11 C12 -0.1(3)
C10 C11 C12 C13 1.1(3)
C10 C11 C12 C15 -178.77(16)
C11 C12 C13 C14 -0.8(3)
C15 C12 C13 C14 179.06(15)
C12 C13 C14 C9 -0.5(3)
C10 C9 C14 C13 1.5(2)
C8 C9 C14 C13 -176.38(14)

loop_
_cod_related_entry_id
_cod_related_entry_database
_cod_related_entry_code
1 ChemSpider 30657965
